data_7028612
loop_
_publ_author_name
'Han, Xiaoyan'
'Weng, Zhiqiang'
'Young, David James'
'Jin, Guo-Xin'
'Hor, T. S. Andy'

_publ_section_title
;
 Stoichiometric sensitivity and structural diversity in click-active
 copper(I) N,S-heterocyclic carbene complexes.
;
_journal_issue 3
_journal_name_full 'Dalton transactions (Cambridge, England : 2003)'
_journal_page_first 1305
_journal_page_last 1312
_journal_paper_doi 10.1039/c3dt52059e
_journal_volume 43
_journal_year 2014
_chemical_formula_sum 'C30 H27 Br2 Cu2 N3 S3'
_chemical_formula_weight 812.63
_chemical_name_systematic
; 
 ? 
;
_space_group_IT_number 2
_symmetry_cell_setting triclinic
_symmetry_space_group_name_Hall '-P 1'
_symmetry_space_group_name_H-M 'P -1'
_atom_sites_solution_hydrogens geom
_atom_sites_solution_primary direct
_atom_sites_solution_secondary difmap
_audit_creation_method SHELXL-97
_cell_angle_alpha 95.1390(10)
_cell_angle_beta 92.8190(10)
_cell_angle_gamma 98.3760(10)
_cell_formula_units_Z 4
_cell_length_a 8.9738(3)
_cell_length_b 18.1681(7)
_cell_length_c 18.9695(7)
_cell_measurement_reflns_used 9642
_cell_measurement_temperature 100(2)
_cell_measurement_theta_max 27.44
_cell_measurement_theta_min 2.34
_cell_volume 3041.36(19)
_computing_cell_refinement 'Bruker SMART'
_computing_data_collection 'Bruker SMART'
_computing_data_reduction 'Bruker SAINT'
_computing_molecular_graphics 'Bruker SHELXTL'
_computing_publication_material 'Bruker SHELXTL'
_computing_structure_refinement 'SHELXL-97 (Sheldrick, 1997)'
_computing_structure_solution 'SHELXS-97 (Sheldrick, 1990)'
_diffrn_ambient_temperature 100(2)
_diffrn_measured_fraction_theta_full 0.999
_diffrn_measured_fraction_theta_max 0.999
_diffrn_measurement_device_type 'CCD area detector'
_diffrn_measurement_method 'phi and omega scans'
_diffrn_radiation_monochromator graphite
_diffrn_radiation_source 'fine-focus sealed tube'
_diffrn_radiation_type MoK\a
_diffrn_radiation_wavelength 0.71073
_diffrn_reflns_av_R_equivalents 0.0430
_diffrn_reflns_av_sigmaI/netI 0.0505
_diffrn_reflns_limit_h_max 11
_diffrn_reflns_limit_h_min -11
_diffrn_reflns_limit_k_max 23
_diffrn_reflns_limit_k_min -23
_diffrn_reflns_limit_l_max 24
_diffrn_reflns_limit_l_min -24
_diffrn_reflns_number 40380
_diffrn_reflns_theta_full 27.49
_diffrn_reflns_theta_max 27.49
_diffrn_reflns_theta_min 1.08
_exptl_absorpt_coefficient_mu 4.258
_exptl_absorpt_correction_T_max 0.7842
_exptl_absorpt_correction_T_min 0.2246
_exptl_absorpt_correction_type multi-scan
_exptl_absorpt_process_details 'Sadabs, (Sheldrick 2001)'
_exptl_crystal_colour Yellow
_exptl_crystal_density_diffrn 1.775
_exptl_crystal_density_meas ?
_exptl_crystal_density_method 'not measured'
_exptl_crystal_description Plate
_exptl_crystal_F_000 1616
_exptl_crystal_size_max 0.50
_exptl_crystal_size_mid 0.16
_exptl_crystal_size_min 0.06
_refine_diff_density_max 0.808
_refine_diff_density_min -0.412
_refine_diff_density_rms 0.117
_refine_ls_extinction_method none
_refine_ls_goodness_of_fit_ref 1.016
_refine_ls_hydrogen_treatment constr
_refine_ls_matrix_type full
_refine_ls_number_parameters 734
_refine_ls_number_reflns 13959
_refine_ls_number_restraints 2
_refine_ls_restrained_S_all 1.016
_refine_ls_R_factor_all 0.0503
_refine_ls_R_factor_gt 0.0362
_refine_ls_shift/su_max 0.002
_refine_ls_shift/su_mean 0.000
_refine_ls_structure_factor_coef Fsqd
_refine_ls_weighting_details 'calc w=1/[\s^2^(Fo^2^)+(0.0433P)^2^+0.3205P] where P=(Fo^2^+2Fc^2^)/3'
_refine_ls_weighting_scheme calc
_refine_ls_wR_factor_gt 0.0826
_refine_ls_wR_factor_ref 0.0882
_reflns_number_gt 11225
_reflns_number_total 13959
_reflns_threshold_expression >2sigma(I)
_cod_data_source_file c3dt52059e.txt
_cod_data_source_block 9269
_cod_depositor_comments
;
The following automatic conversions were performed:

'_symmetry_cell_setting' value 'Triclinic' changed to 'triclinic'
according to
/usr/data/users/saulius/automatic-downloads/current/RSC/lib/dictionaries/cif_core.dic
dictionary named 'cif_core.dic' version 2.4.2 from
2011-04-26.

'_exptl_absorpt_correction_type' value 'Multi-scan'
changed to 'multi-scan' according to
/usr/data/users/saulius/automatic-downloads/current/RSC/lib/dictionaries/cif_core.dic
dictionary named 'cif_core.dic' version 2.4.2 from 2011-04-26.

Automatic conversion script
Id: cif_fix_values 2281 2013-09-26 08:29:07Z andrius 

The following automatic conversions were performed:

'_exptl_crystal_density_meas' value 'Not Measured' was changed to '?'
- the value is perceived as not measured.

Automatic conversion script
Id: cif_fix_values 3008 2015-01-20 13:52:24Z robertas 
;
_cod_original_sg_symbol_H-M P-1
_cod_database_code 7028612

loop_
_symmetry_equiv_pos_as_xyz
'x, y, z'
'-x, -y, -z'

loop_
_atom_site_label
_atom_site_type_symbol
_atom_site_fract_x
_atom_site_fract_y
_atom_site_fract_z
_atom_site_U_iso_or_equiv
_atom_site_adp_type
_atom_site_occupancy
_atom_site_symmetry_multiplicity
_atom_site_calc_flag
_atom_site_refinement_flags
_atom_site_disorder_assembly
_atom_site_disorder_group
Cu1 Cu 1.09500(4) 0.80505(2) 0.08901(2) 0.02532(10) Uani 1 1 d . . .
Cu2 Cu 0.89296(4) 0.69479(2) 0.12101(2) 0.02427(10) Uani 1 1 d . . .
Cu3 Cu 0.28203(4) 0.16460(2) 0.39485(2) 0.02445(10) Uani 1 1 d . . .
Cu4 Cu 0.18852(4) 0.29689(2) 0.35086(2) 0.01932(9) Uani 1 1 d . . .
Br1 Br 1.06109(4) 0.686525(18) 0.014997(17) 0.02316(8) Uani 1 1 d . . .
Br2 Br 0.83479(3) 0.831500(18) 0.091885(17) 0.02291(8) Uani 1 1 d . . .
Br3 Br 0.37384(3) 0.289942(17) 0.459651(16) 0.02120(8) Uani 1 1 d . . .
Br4 Br 0.01927(3) 0.163194(17) 0.368424(17) 0.02213(8) Uani 1 1 d . . .
S1 S 1.42677(9) 0.84029(5) 0.16214(5) 0.02658(19) Uani 1 1 d . . .
S2 S 0.53404(9) 0.65674(4) 0.09902(4) 0.02220(17) Uani 1 1 d . . .
S3 S 1.17935(9) 0.68250(5) 0.22857(4) 0.02171(17) Uani 1 1 d . . .
S4 S 0.60943(9) 0.12019(4) 0.40637(4) 0.02080(17) Uani 1 1 d . . .
S5 S -0.14091(8) 0.33471(4) 0.38289(4) 0.01871(16) Uani 1 1 d . . .
S6 S 0.50207(9) 0.28211(5) 0.28001(4) 0.02354(18) Uani 1 1 d . . .
N1 N 1.2954(3) 0.94628(15) 0.13227(13) 0.0200(6) Uani 1 1 d . . .
N2 N 0.6848(3) 0.55191(15) 0.09958(13) 0.0200(6) Uani 1 1 d . A .
N3 N 0.9633(3) 0.74262(14) 0.27155(13) 0.0192(5) Uani 1 1 d . . .
N4 N 0.3882(3) 0.01824(14) 0.39624(13) 0.0188(5) Uani 1 1 d . . .
N5 N 0.0766(3) 0.43855(14) 0.38887(13) 0.0163(5) Uani 1 1 d . . .
N6 N 0.2617(3) 0.25864(14) 0.20401(13) 0.0172(5) Uani 1 1 d . . .
C1 C 1.2702(4) 0.87164(18) 0.12569(17) 0.0224(7) Uani 1 1 d . . .
C2 C 1.4337(3) 0.98177(17) 0.16611(16) 0.0187(6) Uani 1 1 d . . .
C3 C 1.4825(4) 1.05797(18) 0.18008(17) 0.0250(7) Uani 1 1 d . . .
H3 H 1.4228 1.0936 0.1652 0.030 Uiso 1 1 calc R . .
C4 C 1.6214(4) 1.08004(19) 0.21643(18) 0.0271(7) Uani 1 1 d . . .
H4 H 1.6573 1.1319 0.2270 0.032 Uiso 1 1 calc R . .
C5 C 1.7094(4) 1.02859(19) 0.23778(18) 0.0266(7) Uani 1 1 d . . .
H5 H 1.8042 1.0458 0.2627 0.032 Uiso 1 1 calc R . .
C6 C 1.6622(4) 0.95300(19) 0.22356(18) 0.0255(7) Uani 1 1 d . . .
H6 H 1.7231 0.9177 0.2379 0.031 Uiso 1 1 calc R . .
C7 C 1.5218(3) 0.93014(17) 0.18732(16) 0.0193(6) Uani 1 1 d . . .
C8 C 1.1834(4) 0.99082(19) 0.10594(17) 0.0245(7) Uani 1 1 d . . .
H8A H 1.1799 1.0341 0.1412 0.029 Uiso 1 1 calc R . .
H8B H 1.0826 0.9598 0.1017 0.029 Uiso 1 1 calc R . .
C9 C 1.2165(4) 1.0189(2) 0.03561(18) 0.0278(8) Uani 1 1 d . . .
H9 H 1.1651 1.0581 0.0219 0.033 Uiso 1 1 calc R . .
C10 C 1.3096(4) 0.9944(2) -0.0087(2) 0.0354(9) Uani 1 1 d . . .
H10A H 1.3635 0.9554 0.0028 0.042 Uiso 1 1 calc R . .
H10B H 1.3234 1.0158 -0.0523 0.042 Uiso 1 1 calc R . .
C11 C 0.7079(3) 0.62694(18) 0.10371(16) 0.0212(7) Uani 1 1 d . . .
C12 C 0.5348(3) 0.51515(17) 0.09257(15) 0.0184(6) Uani 1 1 d . . .
C13 C 0.4831(4) 0.43824(18) 0.08507(16) 0.0212(7) Uani 1 1 d . . .
H13 H 0.5512 0.4029 0.0861 0.025 Uiso 1 1 calc R . .
C14 C 0.3306(4) 0.41607(18) 0.07620(17) 0.0256(7) Uani 1 1 d . . .
H14 H 0.2925 0.3641 0.0701 0.031 Uiso 1 1 calc R . .
C15 C 0.2292(4) 0.4673(2) 0.07590(17) 0.0271(7) Uani 1 1 d . . .
H15 H 0.1240 0.4497 0.0700 0.033 Uiso 1 1 calc R . .
C16 C 0.2786(4) 0.54248(19) 0.08390(16) 0.0234(7) Uani 1 1 d . . .
H16 H 0.2092 0.5773 0.0840 0.028 Uiso 1 1 calc R . .
C17 C 0.4335(3) 0.56653(17) 0.09184(16) 0.0188(6) Uani 1 1 d . . .
C18 C 0.8137(4) 0.5103(2) 0.10311(18) 0.0273(8) Uani 1 1 d D . .
H18A H 0.9051 0.5414 0.0888 0.033 Uiso 0.724(9) 1 calc PR A 1
H18B H 0.7927 0.4643 0.0698 0.033 Uiso 0.724(9) 1 calc PR A 1
H18C H 0.9063 0.5459 0.0981 0.033 Uiso 0.276(9) 1 calc PR A 2
H18D H 0.8022 0.4728 0.0612 0.033 Uiso 0.276(9) 1 calc PR A 2
C19A C 0.8414(14) 0.4897(5) 0.1774(3) 0.033(2) Uani 0.724(9) 1 d PD A 1
H19A H 0.8361 0.5261 0.2161 0.039 Uiso 0.724(9) 1 calc PR A 1
C20A C 0.8721(6) 0.4248(3) 0.1907(3) 0.0379(16) Uani 0.724(9) 1 d PD A 1
H20A H 0.8779 0.3877 0.1527 0.045 Uiso 0.724(9) 1 calc PR A 1
H20B H 0.8887 0.4142 0.2383 0.045 Uiso 0.724(9) 1 calc PR A 1
C19B C 0.840(4) 0.4702(16) 0.1676(9) 0.033(2) Uani 0.276(9) 1 d PD A 2
H19B H 0.9151 0.4382 0.1665 0.039 Uiso 0.276(9) 1 calc PR A 2
C20B C 0.7672(15) 0.4767(9) 0.2244(7) 0.041(4) Uani 0.276(9) 1 d PD A 2
H20C H 0.6917 0.5083 0.2270 0.049 Uiso 0.276(9) 1 calc PR A 2
H20D H 0.7890 0.4499 0.2634 0.049 Uiso 0.276(9) 1 calc PR A 2
C21 C 1.0103(3) 0.71398(17) 0.21056(17) 0.0205(7) Uani 1 1 d . . .
C22 C 1.0542(3) 0.74002(17) 0.33393(16) 0.0190(6) Uani 1 1 d . . .
C23 C 1.0242(4) 0.76410(17) 0.40265(17) 0.0220(7) Uani 1 1 d . . .
H23 H 0.9348 0.7845 0.4123 0.026 Uiso 1 1 calc R . .
C24 C 1.1290(4) 0.75720(18) 0.45639(17) 0.0236(7) Uani 1 1 d . . .
H24 H 1.1118 0.7735 0.5039 0.028 Uiso 1 1 calc R . .
C25 C 1.2593(4) 0.72678(17) 0.44243(17) 0.0227(7) Uani 1 1 d . . .
H25 H 1.3296 0.7229 0.4805 0.027 Uiso 1 1 calc R . .
C26 C 1.2882(3) 0.70220(18) 0.37419(17) 0.0221(7) Uani 1 1 d . . .
H26 H 1.3772 0.6815 0.3647 0.027 Uiso 1 1 calc R . .
C27 C 1.1829(3) 0.70874(17) 0.31976(16) 0.0189(6) Uani 1 1 d . . .
C28 C 0.8227(3) 0.77508(19) 0.27372(17) 0.0237(7) Uani 1 1 d . . .
H28A H 0.8002 0.7924 0.2269 0.028 Uiso 1 1 calc R . .
H28B H 0.8379 0.8193 0.3092 0.028 Uiso 1 1 calc R . .
C29 C 0.6898(4) 0.7220(2) 0.29184(17) 0.0285(8) Uani 1 1 d . . .
H29 H 0.5980 0.7415 0.2973 0.034 Uiso 1 1 calc R . .
C30 C 0.6873(4) 0.6520(2) 0.30087(19) 0.0345(9) Uani 1 1 d . . .
H30A H 0.7762 0.6297 0.2960 0.041 Uiso 1 1 calc R . .
H30B H 0.5965 0.6229 0.3123 0.041 Uiso 1 1 calc R . .
C31 C 0.4175(3) 0.09274(18) 0.39517(16) 0.0201(6) Uani 1 1 d . . .
C32 C 0.5117(4) -0.01954(17) 0.40688(15) 0.0199(6) Uani 1 1 d . . .
C33 C 0.5097(4) -0.09550(18) 0.41215(17) 0.0244(7) Uani 1 1 d . . .
H33 H 0.4176 -0.1292 0.4063 0.029 Uiso 1 1 calc R . .
C34 C 0.6452(4) -0.12067(18) 0.42612(17) 0.0259(7) Uani 1 1 d . . .
H34 H 0.6461 -0.1722 0.4309 0.031 Uiso 1 1 calc R . .
C35 C 0.7808(4) -0.07132(19) 0.43335(17) 0.0260(7) Uani 1 1 d . . .
H35 H 0.8727 -0.0899 0.4426 0.031 Uiso 1 1 calc R . .
C36 C 0.7840(4) 0.00397(19) 0.42729(16) 0.0224(7) Uani 1 1 d . . .
H36 H 0.8766 0.0373 0.4319 0.027 Uiso 1 1 calc R . .
C37 C 0.6475(3) 0.02961(17) 0.41416(16) 0.0188(6) Uani 1 1 d . . .
C38 C 0.2324(3) -0.02266(18) 0.38754(17) 0.0222(7) Uani 1 1 d . . .
H38A H 0.1608 0.0132 0.3969 0.027 Uiso 1 1 calc R . .
H38B H 0.2197 -0.0594 0.4231 0.027 Uiso 1 1 calc R . .
C39 C 0.1938(4) -0.06291(19) 0.31478(17) 0.0244(7) Uani 1 1 d . . .
H39 H 0.2579 -0.0962 0.2964 0.029 Uiso 1 1 calc R . .
C40 C 0.0746(4) -0.0536(2) 0.27602(18) 0.0304(8) Uani 1 1 d . . .
H40A H 0.0093 -0.0205 0.2937 0.037 Uiso 1 1 calc R . .
H40B H 0.0533 -0.0798 0.2302 0.037 Uiso 1 1 calc R . .
C41 C 0.0496(3) 0.36381(17) 0.37609(15) 0.0173(6) Uani 1 1 d . . .
C42 C -0.0462(3) 0.47544(17) 0.40511(15) 0.0171(6) Uani 1 1 d . . .
C43 C -0.0453(4) 0.55169(17) 0.42187(16) 0.0213(7) Uani 1 1 d . . .
H43 H 0.0451 0.5862 0.4218 0.026 Uiso 1 1 calc R . .
C44 C -0.1795(4) 0.57576(18) 0.43865(17) 0.0240(7) Uani 1 1 d . . .
H44 H -0.1811 0.6274 0.4512 0.029 Uiso 1 1 calc R . .
C45 C -0.3134(4) 0.52490(19) 0.43734(17) 0.0253(7) Uani 1 1 d . . .
H45 H -0.4046 0.5428 0.4486 0.030 Uiso 1 1 calc R . .
C46 C -0.3151(3) 0.44950(19) 0.42008(16) 0.0223(7) Uani 1 1 d . . .
H46 H -0.4060 0.4152 0.4193 0.027 Uiso 1 1 calc R . .
C47 C -0.1794(3) 0.42495(17) 0.40383(16) 0.0185(6) Uani 1 1 d . . .
C48 C 0.2291(3) 0.47968(18) 0.38315(16) 0.0199(6) Uani 1 1 d . . .
H48A H 0.3051 0.4473 0.3943 0.024 Uiso 1 1 calc R . .
H48B H 0.2462 0.5242 0.4183 0.024 Uiso 1 1 calc R . .
C49 C 0.2494(4) 0.50377(18) 0.31059(18) 0.0245(7) Uani 1 1 d . . .
H49 H 0.1783 0.5318 0.2915 0.029 Uiso 1 1 calc R . .
C50 C 0.3597(4) 0.4885(2) 0.27175(19) 0.0319(8) Uani 1 1 d . . .
H50A H 0.4326 0.4606 0.2894 0.038 Uiso 1 1 calc R . .
H50B H 0.3669 0.5053 0.2259 0.038 Uiso 1 1 calc R . .
C51 C 0.3082(3) 0.27669(17) 0.27200(16) 0.0182(6) Uani 1 1 d . . .
C52 C 0.3718(3) 0.24605(17) 0.15556(16) 0.0191(6) Uani 1 1 d . . .
C53 C 0.3494(4) 0.22378(18) 0.08346(17) 0.0227(7) Uani 1 1 d . . .
H53 H 0.2512 0.2151 0.0604 0.027 Uiso 1 1 calc R . .
C54 C 0.4754(4) 0.21468(19) 0.04643(18) 0.0265(7) Uani 1 1 d . . .
H54 H 0.4632 0.1989 -0.0029 0.032 Uiso 1 1 calc R . .
C55 C 0.6196(4) 0.2281(2) 0.07978(19) 0.0308(8) Uani 1 1 d . . .
H55 H 0.7042 0.2218 0.0529 0.037 Uiso 1 1 calc R . .
C56 C 0.6412(4) 0.2505(2) 0.15143(19) 0.0300(8) Uani 1 1 d . . .
H56 H 0.7398 0.2601 0.1741 0.036 Uiso 1 1 calc R . .
C57 C 0.5158(3) 0.25872(18) 0.18964(17) 0.0219(7) Uani 1 1 d . . .
C58 C 0.1011(3) 0.25067(19) 0.18007(17) 0.0222(7) Uani 1 1 d . . .
H58A H 0.0918 0.2728 0.1345 0.027 Uiso 1 1 calc R . .
H58B H 0.0474 0.2786 0.2153 0.027 Uiso 1 1 calc R . .
C59 C 0.0287(3) 0.1707(2) 0.17048(18) 0.0264(7) Uani 1 1 d . . .
H59 H 0.0337 0.1418 0.2097 0.032 Uiso 1 1 calc R . .
C60 C -0.0414(4) 0.1381(2) 0.11101(19) 0.0321(8) Uani 1 1 d . . .
H60A H -0.0481 0.1656 0.0710 0.039 Uiso 1 1 calc R . .
H60B H -0.0854 0.0870 0.1080 0.039 Uiso 1 1 calc R . .

loop_
_atom_site_aniso_label
_atom_site_aniso_U_11
_atom_site_aniso_U_22
_atom_site_aniso_U_33
_atom_site_aniso_U_23
_atom_site_aniso_U_13
_atom_site_aniso_U_12
Cu1 0.0234(2) 0.0221(2) 0.0282(2) 0.00087(17) -0.00142(17) -0.00215(17)
Cu2 0.0246(2) 0.0281(2) 0.01727(19) 0.00336(17) -0.00090(16) -0.00547(17)
Cu3 0.0256(2) 0.0236(2) 0.0256(2) 0.00045(17) 0.00287(17) 0.00940(17)
Cu4 0.01916(19) 0.0207(2) 0.01922(19) 0.00128(15) 0.00233(15) 0.00684(15)
Br1 0.02529(16) 0.02161(17) 0.02121(16) -0.00081(13) 0.00571(13) -0.00066(13)
Br2 0.02230(16) 0.02632(17) 0.02145(16) 0.00636(13) 0.00025(12) 0.00601(13)
Br3 0.02255(16) 0.01889(16) 0.02176(16) -0.00036(12) -0.00506(12) 0.00532(12)
Br4 0.01883(15) 0.01770(16) 0.02897(17) 0.00121(13) 0.00333(13) -0.00012(12)
S1 0.0232(4) 0.0164(4) 0.0399(5) 0.0011(4) -0.0013(4) 0.0040(3)
S2 0.0262(4) 0.0164(4) 0.0234(4) 0.0004(3) 0.0014(3) 0.0019(3)
S3 0.0225(4) 0.0236(4) 0.0196(4) 0.0023(3) 0.0046(3) 0.0043(3)
S4 0.0207(4) 0.0148(4) 0.0261(4) 0.0006(3) 0.0005(3) 0.0011(3)
S5 0.0176(4) 0.0156(4) 0.0232(4) 0.0030(3) 0.0017(3) 0.0027(3)
S6 0.0151(4) 0.0296(5) 0.0250(4) 0.0003(3) -0.0009(3) 0.0024(3)
N1 0.0206(13) 0.0210(14) 0.0185(13) 0.0015(11) 0.0005(10) 0.0042(11)
N2 0.0194(13) 0.0213(14) 0.0201(13) 0.0062(11) 0.0024(10) 0.0032(11)
N3 0.0210(13) 0.0191(14) 0.0177(13) 0.0031(11) -0.0004(10) 0.0029(11)
N4 0.0183(13) 0.0191(14) 0.0177(13) -0.0021(11) 0.0034(10) 0.0007(10)
N5 0.0140(12) 0.0190(13) 0.0155(12) 0.0022(10) 0.0003(10) 0.0010(10)
N6 0.0147(12) 0.0181(13) 0.0196(13) 0.0032(11) 0.0029(10) 0.0034(10)
C1 0.0212(16) 0.0216(17) 0.0236(16) -0.0013(13) 0.0027(13) 0.0020(13)
C2 0.0193(15) 0.0213(16) 0.0151(14) 0.0015(12) 0.0030(12) 0.0012(13)
C3 0.0283(17) 0.0203(17) 0.0260(17) 0.0025(14) -0.0007(14) 0.0030(14)
C4 0.0332(19) 0.0174(17) 0.0277(18) -0.0008(14) -0.0037(15) -0.0023(14)
C5 0.0246(17) 0.0289(19) 0.0250(17) 0.0029(15) -0.0033(14) 0.0009(14)
C6 0.0236(16) 0.0266(18) 0.0271(17) 0.0035(14) -0.0016(14) 0.0072(14)
C7 0.0202(15) 0.0168(16) 0.0200(15) 0.0000(13) 0.0046(12) -0.0006(12)
C8 0.0235(17) 0.0231(17) 0.0274(18) 0.0031(14) -0.0012(14) 0.0055(14)
C9 0.0288(18) 0.0265(19) 0.0270(18) 0.0052(15) -0.0041(14) 0.0009(15)
C10 0.036(2) 0.038(2) 0.0289(19) 0.0076(17) -0.0042(16) -0.0057(17)
C11 0.0220(16) 0.0275(18) 0.0143(15) 0.0036(13) 0.0025(12) 0.0032(13)
C12 0.0205(15) 0.0209(16) 0.0137(14) 0.0002(12) 0.0024(12) 0.0036(13)
C13 0.0276(17) 0.0179(16) 0.0189(15) 0.0021(13) 0.0025(13) 0.0058(13)
C14 0.0339(19) 0.0171(16) 0.0239(17) 0.0015(13) 0.0019(14) -0.0026(14)
C15 0.0205(16) 0.034(2) 0.0238(17) 0.0001(15) -0.0003(13) -0.0027(14)
C16 0.0256(17) 0.0273(18) 0.0186(16) -0.0003(14) 0.0017(13) 0.0102(14)
C17 0.0242(16) 0.0183(16) 0.0138(14) 0.0008(12) 0.0029(12) 0.0026(13)
C18 0.0199(16) 0.035(2) 0.0304(18) 0.0120(16) 0.0037(14) 0.0089(15)
C19A 0.034(2) 0.038(6) 0.029(3) 0.004(3) -0.001(3) 0.016(4)
C20A 0.042(3) 0.041(3) 0.033(3) 0.012(2) 0.002(2) 0.011(3)
C19B 0.034(2) 0.038(6) 0.029(3) 0.004(3) -0.001(3) 0.016(4)
C20B 0.030(8) 0.054(10) 0.038(8) 0.016(7) -0.004(6) -0.004(7)
C21 0.0207(15) 0.0168(16) 0.0231(16) 0.0032(13) 0.0020(13) -0.0013(12)
C22 0.0210(15) 0.0173(15) 0.0181(15) 0.0042(12) -0.0008(12) 0.0004(12)
C23 0.0239(16) 0.0182(16) 0.0247(17) 0.0017(13) 0.0007(13) 0.0063(13)
C24 0.0311(18) 0.0216(17) 0.0162(15) 0.0018(13) -0.0013(13) -0.0012(14)
C25 0.0241(16) 0.0200(16) 0.0222(16) 0.0063(13) -0.0068(13) -0.0023(13)
C26 0.0184(15) 0.0197(16) 0.0279(17) 0.0065(14) -0.0021(13) 0.0004(13)
C27 0.0227(16) 0.0160(15) 0.0177(15) 0.0041(12) 0.0028(12) 0.0002(12)
C28 0.0239(16) 0.0270(18) 0.0216(16) 0.0036(14) -0.0014(13) 0.0089(14)
C29 0.0225(17) 0.040(2) 0.0237(17) 0.0033(15) 0.0034(14) 0.0077(15)
C30 0.0270(19) 0.042(2) 0.033(2) 0.0043(17) 0.0058(16) -0.0013(17)
C31 0.0193(15) 0.0219(16) 0.0181(15) -0.0019(13) 0.0008(12) 0.0019(13)
C32 0.0269(16) 0.0203(16) 0.0128(14) -0.0001(12) 0.0048(12) 0.0048(13)
C33 0.0309(18) 0.0194(17) 0.0220(16) 0.0026(13) 0.0059(14) -0.0004(14)
C34 0.039(2) 0.0162(16) 0.0253(17) 0.0056(14) 0.0094(15) 0.0086(14)
C35 0.0299(18) 0.0276(19) 0.0237(17) 0.0047(14) 0.0052(14) 0.0126(15)
C36 0.0224(16) 0.0270(18) 0.0186(16) 0.0034(13) 0.0047(13) 0.0051(14)
C37 0.0225(15) 0.0165(15) 0.0179(15) 0.0032(12) 0.0051(12) 0.0025(12)
C38 0.0179(15) 0.0245(17) 0.0227(16) -0.0006(14) 0.0030(13) -0.0007(13)
C39 0.0204(16) 0.0248(18) 0.0265(17) -0.0003(14) 0.0056(13) -0.0015(13)
C40 0.0259(18) 0.038(2) 0.0252(18) 0.0012(16) 0.0031(14) -0.0008(16)
C41 0.0185(15) 0.0220(16) 0.0108(14) 0.0033(12) -0.0012(11) 0.0015(12)
C42 0.0198(15) 0.0191(16) 0.0132(14) 0.0019(12) 0.0008(12) 0.0057(12)
C43 0.0270(17) 0.0177(16) 0.0183(15) 0.0000(13) 0.0035(13) 0.0008(13)
C44 0.0334(18) 0.0198(17) 0.0209(16) 0.0023(13) 0.0043(14) 0.0100(14)
C45 0.0225(16) 0.0301(19) 0.0266(17) 0.0041(15) 0.0049(14) 0.0127(14)
C46 0.0186(15) 0.0269(18) 0.0221(16) 0.0041(14) 0.0035(13) 0.0037(13)
C47 0.0226(15) 0.0155(15) 0.0177(15) 0.0021(12) 0.0001(12) 0.0037(12)
C48 0.0156(14) 0.0200(16) 0.0230(16) -0.0008(13) 0.0009(12) 0.0007(12)
C49 0.0245(17) 0.0201(17) 0.0283(18) 0.0082(14) -0.0004(14) -0.0013(13)
C50 0.035(2) 0.034(2) 0.0264(18) 0.0077(16) 0.0063(15) -0.0008(16)
C51 0.0147(14) 0.0183(16) 0.0211(15) 0.0007(12) -0.0011(12) 0.0026(12)
C52 0.0181(15) 0.0188(16) 0.0223(16) 0.0061(13) 0.0033(12) 0.0057(12)
C53 0.0226(16) 0.0231(17) 0.0241(17) 0.0059(14) 0.0043(13) 0.0058(13)
C54 0.0327(19) 0.0295(19) 0.0198(16) 0.0076(14) 0.0105(14) 0.0067(15)
C55 0.0250(18) 0.035(2) 0.036(2) 0.0100(17) 0.0164(15) 0.0074(15)
C56 0.0179(16) 0.036(2) 0.038(2) 0.0097(17) 0.0084(15) 0.0035(15)
C57 0.0202(15) 0.0189(16) 0.0271(17) 0.0053(13) 0.0035(13) 0.0019(13)
C58 0.0148(15) 0.0311(19) 0.0217(16) 0.0030(14) 0.0010(12) 0.0068(13)
C59 0.0169(15) 0.035(2) 0.0268(18) 0.0045(15) 0.0016(13) 0.0018(14)
C60 0.0231(17) 0.039(2) 0.033(2) -0.0004(17) -0.0020(15) 0.0049(16)

loop_
_atom_type_symbol
_atom_type_description
_atom_type_scat_dispersion_real
_atom_type_scat_dispersion_imag
_atom_type_scat_source
C C 0.0033 0.0016 'International Tables Vol C Tables 4.2.6.8 and 6.1.1.4'
H H 0.0000 0.0000 'International Tables Vol C Tables 4.2.6.8 and 6.1.1.4'
N N 0.0061 0.0033 'International Tables Vol C Tables 4.2.6.8 and 6.1.1.4'
S S 0.1246 0.1234 'International Tables Vol C Tables 4.2.6.8 and 6.1.1.4'
Cu Cu 0.3201 1.2651 'International Tables Vol C Tables 4.2.6.8 and 6.1.1.4'
Br Br -0.2901 2.4595 'International Tables Vol C Tables 4.2.6.8 and 6.1.1.4'

loop_
_geom_angle_atom_site_label_1
_geom_angle_atom_site_label_2
_geom_angle_atom_site_label_3
_geom_angle
C1 Cu1 Br1 132.24(10)
C1 Cu1 Br2 125.57(10)
Br1 Cu1 Br2 101.604(18)
C1 Cu1 Cu2 143.08(10)
Br1 Cu1 Cu2 61.038(15)
Br2 Cu1 Cu2 64.249(16)
C11 Cu2 C21 124.81(13)
C11 Cu2 Br1 111.29(9)
C21 Cu2 Br1 112.05(9)
C11 Cu2 Cu1 153.21(9)
C21 Cu2 Cu1 81.27(9)
Br1 Cu2 Cu1 55.662(14)
C11 Cu2 Br2 107.37(10)
C21 Cu2 Br2 103.99(9)
Br1 Cu2 Br2 91.453(16)
Cu1 Cu2 Br2 54.651(14)
C31 Cu3 Br4 136.67(9)
C31 Cu3 Br3 116.70(9)
Br4 Cu3 Br3 105.252(18)
C31 Cu3 Cu4 152.27(10)
Br4 Cu3 Cu4 62.268(14)
Br3 Cu3 Cu4 58.163(13)
C41 Cu4 C51 137.12(13)
C41 Cu4 Br3 109.78(9)
C51 Cu4 Br3 102.45(9)
C41 Cu4 Br4 100.47(9)
C51 Cu4 Br4 105.29(9)
Br3 Cu4 Br4 93.156(15)
C41 Cu4 Cu3 139.23(9)
C51 Cu4 Cu3 82.86(9)
Br3 Cu4 Cu3 54.332(13)
Br4 Cu4 Cu3 50.643(13)
Cu1 Br1 Cu2 63.300(15)
Cu1 Br2 Cu2 61.100(15)
Cu3 Br3 Cu4 67.505(15)
Cu3 Br4 Cu4 67.090(15)
C1 S1 C7 93.75(15)
C11 S2 C17 94.02(15)
C21 S3 C27 93.96(15)
C31 S4 C37 93.73(15)
C41 S5 C47 93.65(15)
C51 S6 C57 93.52(15)
C1 N1 C2 117.5(3)
C1 N1 C8 122.0(3)
C2 N1 C8 120.5(3)
C11 N2 C12 117.9(3)
C11 N2 C18 120.4(3)
C12 N2 C18 121.7(3)
C21 N3 C22 117.2(3)
C21 N3 C28 121.5(3)
C22 N3 C28 121.3(3)
C31 N4 C32 117.2(3)
C31 N4 C38 121.8(3)
C32 N4 C38 121.0(3)
C41 N5 C42 117.5(2)
C41 N5 C48 120.5(2)
C42 N5 C48 121.9(2)
C51 N6 C52 117.6(2)
C51 N6 C58 121.6(3)
C52 N6 C58 120.8(2)
N1 C1 S1 108.2(2)
N1 C1 Cu1 129.6(2)
S1 C1 Cu1 122.09(18)
C7 C2 C3 121.1(3)
C7 C2 N1 111.4(3)
C3 C2 N1 127.5(3)
C4 C3 C2 117.3(3)
C3 C4 C5 121.7(3)
C6 C5 C4 121.3(3)
C5 C6 C7 117.5(3)
C2 C7 C6 121.1(3)
C2 C7 S1 109.1(2)
C6 C7 S1 129.7(3)
N1 C8 C9 113.5(3)
C10 C9 C8 125.9(3)
N2 C11 S2 108.0(2)
N2 C11 Cu2 129.2(2)
S2 C11 Cu2 122.57(19)
C17 C12 C13 120.7(3)
C17 C12 N2 110.9(3)
C13 C12 N2 128.3(3)
C14 C13 C12 117.3(3)
C13 C14 C15 122.0(3)
C16 C15 C14 121.2(3)
C15 C16 C17 118.0(3)
C16 C17 C12 120.8(3)
C16 C17 S2 130.0(3)
C12 C17 S2 109.2(2)
N2 C18 C19B 119.0(12)
N2 C18 C19A 110.3(5)
C19B C18 C19A 14.7(13)
C20A C19A C18 122.8(6)
C20B C19B C18 124(2)
N3 C21 S3 108.4(2)
N3 C21 Cu2 125.6(2)
S3 C21 Cu2 125.18(18)
C27 C22 C23 121.5(3)
C27 C22 N3 111.9(3)
C23 C22 N3 126.6(3)
C24 C23 C22 117.5(3)
C23 C24 C25 121.3(3)
C26 C25 C24 121.1(3)
C25 C26 C27 117.9(3)
C22 C27 C26 120.7(3)
C22 C27 S3 108.6(2)
C26 C27 S3 130.7(2)
N3 C28 C29 113.7(3)
C30 C29 C28 126.5(3)
N4 C31 S4 108.7(2)
N4 C31 Cu3 129.7(2)
S4 C31 Cu3 121.09(18)
C33 C32 C37 120.7(3)
C33 C32 N4 127.8(3)
C37 C32 N4 111.5(3)
C34 C33 C32 118.3(3)
C33 C34 C35 120.8(3)
C36 C35 C34 121.3(3)
C35 C36 C37 118.0(3)
C36 C37 C32 120.9(3)
C36 C37 S4 130.2(2)
C32 C37 S4 108.9(2)
N4 C38 C39 113.0(3)
C40 C39 C38 122.1(3)
N5 C41 S5 108.3(2)
N5 C41 Cu4 128.4(2)
S5 C41 Cu4 123.26(17)
C43 C42 C47 121.0(3)
C43 C42 N5 127.8(3)
C47 C42 N5 111.2(3)
C44 C43 C42 118.1(3)
C43 C44 C45 120.9(3)
C46 C45 C44 121.2(3)
C45 C46 C47 118.0(3)
C42 C47 C46 120.8(3)
C42 C47 S5 109.3(2)
C46 C47 S5 129.8(2)
N5 C48 C49 111.6(2)
C50 C49 C48 123.7(3)
N6 C51 S6 108.7(2)
N6 C51 Cu4 128.1(2)
S6 C51 Cu4 123.24(17)
C53 C52 C57 121.4(3)
C53 C52 N6 127.8(3)
C57 C52 N6 110.8(3)
C54 C53 C52 117.5(3)
C53 C54 C55 121.5(3)
C56 C55 C54 120.8(3)
C55 C56 C57 118.5(3)
C56 C57 C52 120.3(3)
C56 C57 S6 130.4(3)
C52 C57 S6 109.4(2)
N6 C58 C59 111.9(3)
C60 C59 C58 123.7(3)

loop_
_geom_bond_atom_site_label_1
_geom_bond_atom_site_label_2
_geom_bond_distance
Cu1 C1 1.899(3)
Cu1 Br1 2.4343(5)
Cu1 Br2 2.4538(5)
Cu1 Cu2 2.6338(6)
Cu2 C11 1.914(3)
Cu2 C21 1.931(3)
Cu2 Br1 2.5794(5)
Cu2 Br2 2.7097(5)
Cu3 C31 1.910(3)
Cu3 Br4 2.3823(5)
Cu3 Br3 2.4956(5)
Cu3 Cu4 2.8381(5)
Cu4 C41 1.913(3)
Cu4 C51 1.924(3)
Cu4 Br3 2.6096(5)
Cu4 Br4 2.7272(5)
S1 C1 1.728(3)
S1 C7 1.742(3)
S2 C11 1.725(3)
S2 C17 1.742(3)
S3 C21 1.727(3)
S3 C27 1.750(3)
S4 C31 1.719(3)
S4 C37 1.746(3)
S5 C41 1.729(3)
S5 C47 1.740(3)
S6 C51 1.727(3)
S6 C57 1.744(3)
N1 C1 1.335(4)
N1 C2 1.408(4)
N1 C8 1.474(4)
N2 C11 1.343(4)
N2 C12 1.407(4)
N2 C18 1.473(4)
N3 C21 1.338(4)
N3 C22 1.412(4)
N3 C28 1.469(4)
N4 C31 1.343(4)
N4 C32 1.402(4)
N4 C38 1.479(4)
N5 C41 1.342(4)
N5 C42 1.403(4)
N5 C48 1.475(4)
N6 C51 1.333(4)
N6 C52 1.411(4)
N6 C58 1.472(4)
C2 C7 1.385(4)
C2 C3 1.387(4)
C3 C4 1.382(5)
C4 C5 1.383(5)
C5 C6 1.375(5)
C6 C7 1.394(4)
C8 C9 1.498(5)
C9 C10 1.309(5)
C12 C17 1.396(4)
C12 C13 1.399(4)
C13 C14 1.367(5)
C14 C15 1.394(5)
C15 C16 1.365(5)
C16 C17 1.392(4)
C18 C19B 1.505(15)
C18 C19A 1.508(7)
C19A C20A 1.293(9)
C19B C20B 1.29(2)
C22 C27 1.387(4)
C22 C23 1.389(4)
C23 C24 1.379(4)
C24 C25 1.391(5)
C25 C26 1.381(5)
C26 C27 1.389(4)
C28 C29 1.496(5)
C29 C30 1.295(5)
C32 C33 1.390(4)
C32 C37 1.395(4)
C33 C34 1.382(5)
C34 C35 1.395(5)
C35 C36 1.379(5)
C36 C37 1.391(4)
C38 C39 1.503(4)
C39 C40 1.308(5)
C42 C43 1.392(4)
C42 C47 1.394(4)
C43 C44 1.382(4)
C44 C45 1.403(5)
C45 C46 1.377(5)
C46 C47 1.396(4)
C48 C49 1.493(4)
C49 C50 1.309(5)
C52 C53 1.387(4)
C52 C57 1.395(4)
C53 C54 1.382(4)
C54 C55 1.391(5)
C55 C56 1.379(5)
C56 C57 1.387(4)
C58 C59 1.494(5)
C59 C60 1.312(5)
